data_4502535
loop_
_publ_author_name
'Clarke, Heather D.'
'Arora, Kapildev K.'
'Bass, Heather'
'Kavuru, Padmini'
'Ong, Tien Teng'
'Pujari, Twarita'
'Wojtas, Lukasz'
'Zaworotko, Michael J.'

_publ_section_title
;
 Structure&#x2212;Stability Relationships in Cocrystal Hydrates: Does the
 Promiscuity of Water Make Crystalline Hydrates the Nemesis of Crystal
 Engineering?
;
_journal_issue 5
_journal_name_full 'Crystal Growth &amp; Design'
_journal_page_first 2152
_journal_paper_doi 10.1021/cg901345u
_journal_volume 10
_journal_year 2010
_chemical_formula_moiety 'C9 H8 O4, C6 H6 N2 O, H2 O'
_chemical_formula_sum 'C15 H16 N2 O6'
_chemical_formula_weight 320.30
_chemical_name_systematic
;
 ?
;
_space_group_IT_number 2
_symmetry_cell_setting triclinic
_symmetry_space_group_name_Hall '-P 1'
_symmetry_space_group_name_H-M 'P -1'
_atom_sites_solution_hydrogens geom
_atom_sites_solution_primary direct
_atom_sites_solution_secondary difmap
_audit_creation_method SHELXL-97
_cell_angle_alpha 98.430(2)
_cell_angle_beta 94.791(2)
_cell_angle_gamma 95.896(2)
_cell_formula_units_Z 2
_cell_length_a 6.2726(2)
_cell_length_b 7.2730(2)
_cell_length_c 16.4002(5)
_cell_measurement_temperature 225(2)
_cell_volume 732.48(4)
_computing_cell_refinement 'SAINT (Bruker, 2002)'
_computing_data_collection 'SMART (Bruker, 2002)'
_computing_data_reduction 'SAINT (Bruker, 2002)'
_computing_publication_material 'SHELXL-97 (Sheldrick, 1997)'
_computing_structure_refinement 'SHELXL-97 (Sheldrick, 1997)'
_computing_structure_solution 'SHELXS-97 (Sheldrick, 1990)'
_diffrn_ambient_temperature 225(2)
_diffrn_measured_fraction_theta_full 0.960
_diffrn_measured_fraction_theta_max 0.960
_diffrn_measurement_device_type 'BRUKER SMART APEXII CCD'
_diffrn_measurement_method 'omega scans'
_diffrn_radiation_monochromator graphite
_diffrn_radiation_source 'fine-focus sealed tube'
_diffrn_radiation_type CuK\a
_diffrn_radiation_wavelength 1.54178
_diffrn_reflns_av_R_equivalents 0.0295
_diffrn_reflns_av_sigmaI/netI 0.0308
_diffrn_reflns_limit_h_max 7
_diffrn_reflns_limit_h_min -7
_diffrn_reflns_limit_k_max 7
_diffrn_reflns_limit_k_min -8
_diffrn_reflns_limit_l_max 19
_diffrn_reflns_limit_l_min -19
_diffrn_reflns_number 6215
_diffrn_reflns_theta_full 65.01
_diffrn_reflns_theta_max 65.01
_diffrn_reflns_theta_min 2.74
_exptl_absorpt_coefficient_mu 0.964
_exptl_absorpt_correction_T_max 0.9717
_exptl_absorpt_correction_T_min 0.9098
_exptl_absorpt_correction_type multi-scan
_exptl_absorpt_process_details 'SADABS; (Sheldrick, 2003)'
_exptl_crystal_colour colourless
_exptl_crystal_density_diffrn 1.452
_exptl_crystal_density_method 'not measured'
_exptl_crystal_description needle
_exptl_crystal_F_000 336
_exptl_crystal_size_max 0.10
_exptl_crystal_size_mid 0.05
_exptl_crystal_size_min 0.03
_refine_diff_density_max 0.177
_refine_diff_density_min -0.148
_refine_diff_density_rms 0.036
_refine_ls_extinction_coef 0.0044(8)
_refine_ls_extinction_expression Fc^*^=kFc[1+0.001xFc^2^\l^3^/sin(2\q)]^-1/4^
_refine_ls_extinction_method SHELXL
_refine_ls_goodness_of_fit_ref 1.050
_refine_ls_hydrogen_treatment mixed
_refine_ls_matrix_type full
_refine_ls_number_parameters 243
_refine_ls_number_reflns 2404
_refine_ls_number_restraints 4
_refine_ls_restrained_S_all 1.051
_refine_ls_R_factor_all 0.0387
_refine_ls_R_factor_gt 0.0342
_refine_ls_shift/su_max 0.000
_refine_ls_shift/su_mean 0.000
_refine_ls_structure_factor_coef Fsqd
_refine_ls_weighting_details 'calc w=1/[\s^2^(Fo^2^)+(0.0518P)^2^+0.1523P] where P=(Fo^2^+2Fc^2^)/3'
_refine_ls_weighting_scheme calc
_refine_ls_wR_factor_gt 0.0934
_refine_ls_wR_factor_ref 0.0967
_reflns_number_gt 2105
_reflns_number_total 2404
_reflns_threshold_expression >2sigma(I)
_cod_data_source_file cg901345u_si_002.cif
_cod_data_source_block CFANAM
_cod_original_sg_symbol_H-M P-1
_cod_database_code 4502535

loop_
_symmetry_equiv_pos_as_xyz
'x, y, z'
'-x, -y, -z'

loop_
_atom_site_label
_atom_site_type_symbol
_atom_site_fract_x
_atom_site_fract_y
_atom_site_fract_z
_atom_site_U_iso_or_equiv
_atom_site_adp_type
_atom_site_occupancy
_atom_site_symmetry_multiplicity
_atom_site_calc_flag
_atom_site_refinement_flags
C1 C 0.5738(2) 0.2644(2) 0.47096(9) 0.0324(3) Uani 1 1 d .
O6 O 0.42847(16) 0.16732(16) 0.65765(6) 0.0402(3) Uani 1 1 d .
C2 C 0.7353(2) 0.3195(2) 0.41654(9) 0.0348(4) Uani 1 1 d .
H2 H 0.8794 0.3523 0.4390 0.042 Uiso 1 1 calc R
O2 O 0.8271(2) 0.37497(18) 0.05125(7) 0.0491(3) Uani 1 1 d .
H2O H 0.686(4) 0.319(3) 0.0396(14) 0.074 Uiso 1 1 d .
C3 C 0.6846(2) 0.3247(2) 0.33672(9) 0.0317(3) Uani 1 1 d .
H3 H 0.5387 0.2927 0.3166 0.038 Uiso 1 1 calc R
N3 N 0.1655(2) 0.13861(18) 0.87643(8) 0.0380(3) Uani 1 1 d .
O3 O 1.24099(19) 0.52118(17) 0.10378(7) 0.0452(3) Uani 1 1 d .
H3O H 1.156(4) 0.511(3) 0.0566(14) 0.068 Uiso 1 1 d .
O4 O 0.66365(17) 0.24660(18) 0.54533(7) 0.0433(3) Uani 1 1 d .
H4O H 0.558(4) 0.222(3) 0.5821(14) 0.065 Uiso 1 1 d .
C4 C 0.8312(2) 0.37477(19) 0.27695(9) 0.0300(3) Uani 1 1 d .
O5 O 0.38088(17) 0.23799(18) 0.45220(7) 0.0458(3) Uani 1 1 d .
C5 C 0.7553(2) 0.3525(2) 0.19295(9) 0.0335(3) Uani 1 1 d .
H5 H 0.6105 0.3062 0.1761 0.040 Uiso 1 1 calc R
N1 N 0.1088(2) 0.1514(2) 0.58306(8) 0.0384(3) Uani 1 1 d .
H1N H -0.030(4) 0.158(3) 0.5819(12) 0.058 Uiso 1 1 d .
H2N H 0.182(3) 0.171(3) 0.5382(13) 0.058 Uiso 1 1 d .
C6 C 1.1033(2) 0.4715(2) 0.15968(9) 0.0340(3) Uani 1 1 d .
C7 C 1.1800(2) 0.4948(2) 0.24191(9) 0.0342(3) Uani 1 1 d .
H7 H 1.3238 0.5448 0.2587 0.041 Uiso 1 1 calc R
C8 C 1.0470(2) 0.4452(2) 0.30020(9) 0.0328(3) Uani 1 1 d .
H8 H 1.1024 0.4590 0.3561 0.039 Uiso 1 1 calc R
C9 C 0.8903(3) 0.3977(2) 0.13422(9) 0.0346(4) Uani 1 1 d .
C10 C 0.2288(2) 0.14778(19) 0.65326(9) 0.0296(3) Uani 1 1 d .
C11 C 0.1211(2) 0.11610(19) 0.72827(9) 0.0286(3) Uani 1 1 d .
C12 C -0.0918(2) 0.0390(2) 0.72650(10) 0.0349(4) Uani 1 1 d .
H12 H -0.1794 0.0052 0.6760 0.042 Uiso 1 1 calc R
C13 C -0.1718(2) 0.0132(2) 0.80032(10) 0.0396(4) Uani 1 1 d .
H13 H -0.3152 -0.0384 0.8009 0.048 Uiso 1 1 calc R
C14 C -0.0394(3) 0.0637(2) 0.87318(10) 0.0404(4) Uani 1 1 d .
H14 H -0.0957 0.0446 0.9230 0.048 Uiso 1 1 calc R
C15 C 0.2418(2) 0.1634(2) 0.80475(9) 0.0325(3) Uani 1 1 d .
H15 H 0.3857 0.2159 0.8061 0.039 Uiso 1 1 calc R
O211 O 0.4253(6) 0.2295(5) 0.0216(2) 0.0440(8) Uani 0.50 1 d PD
O212 O 0.4641(7) 0.1473(5) 0.0124(3) 0.0525(9) Uani 0.50 1 d PD
H201 H 0.354(3) 0.175(3) -0.0242(12) 0.079 Uiso 1 1 d D
H202 H 0.355(7) 0.308(6) 0.052(3) 0.079 Uiso 0.50 1 d PD
H203 H 0.463(9) 0.026(3) 0.003(5) 0.079 Uiso 0.50 1 d PD

loop_
_atom_site_aniso_label
_atom_site_aniso_U_11
_atom_site_aniso_U_22
_atom_site_aniso_U_33
_atom_site_aniso_U_23
_atom_site_aniso_U_13
_atom_site_aniso_U_12
C1 0.0312(8) 0.0383(8) 0.0280(7) 0.0081(6) 0.0004(6) 0.0025(6)
O6 0.0246(5) 0.0644(8) 0.0325(6) 0.0148(5) 0.0015(4) 0.0006(5)
C2 0.0303(8) 0.0427(9) 0.0309(8) 0.0103(6) 0.0007(6) -0.0014(6)
O2 0.0528(7) 0.0644(8) 0.0259(6) 0.0113(5) -0.0003(5) -0.0159(6)
C3 0.0316(7) 0.0324(8) 0.0308(8) 0.0074(6) 0.0008(6) 0.0004(6)
N3 0.0420(7) 0.0413(7) 0.0312(7) 0.0097(5) 0.0036(5) 0.0019(6)
O3 0.0449(7) 0.0563(8) 0.0360(6) 0.0147(5) 0.0109(5) -0.0034(5)
O4 0.0282(6) 0.0754(8) 0.0284(6) 0.0196(5) 0.0006(4) 0.0005(5)
C4 0.0360(8) 0.0266(7) 0.0281(7) 0.0078(5) 0.0026(6) 0.0023(6)
O5 0.0298(6) 0.0762(9) 0.0325(6) 0.0177(5) -0.0003(4) 0.0015(5)
C5 0.0356(8) 0.0333(8) 0.0306(8) 0.0083(6) 0.0000(6) -0.0031(6)
N1 0.0272(7) 0.0583(9) 0.0300(7) 0.0095(6) 0.0001(5) 0.0053(6)
C6 0.0402(8) 0.0289(8) 0.0345(8) 0.0097(6) 0.0085(6) 0.0016(6)
C7 0.0330(8) 0.0328(8) 0.0367(8) 0.0089(6) 0.0024(6) 0.0000(6)
C8 0.0371(8) 0.0328(8) 0.0286(7) 0.0086(6) -0.0001(6) 0.0010(6)
C9 0.0474(9) 0.0306(8) 0.0250(7) 0.0064(6) 0.0017(6) -0.0010(6)
C10 0.0276(7) 0.0312(8) 0.0296(7) 0.0054(6) 0.0005(6) 0.0022(5)
C11 0.0273(7) 0.0262(7) 0.0324(7) 0.0061(5) 0.0013(6) 0.0029(5)
C12 0.0297(7) 0.0354(8) 0.0388(8) 0.0076(6) 0.0002(6) 0.0002(6)
C13 0.0304(8) 0.0390(9) 0.0501(10) 0.0117(7) 0.0088(7) -0.0027(6)
C14 0.0446(9) 0.0407(9) 0.0393(9) 0.0132(7) 0.0133(7) 0.0035(7)
C15 0.0297(7) 0.0336(8) 0.0345(8) 0.0085(6) 0.0019(6) 0.0011(6)
O211 0.0419(17) 0.053(2) 0.0361(15) 0.0063(17) -0.0013(11) 0.0065(17)
O212 0.054(2) 0.050(2) 0.0488(19) 0.012(2) -0.0124(15) -0.0064(18)

loop_
_atom_type_symbol
_atom_type_description
_atom_type_scat_dispersion_real
_atom_type_scat_dispersion_imag
_atom_type_scat_source
C C 0.0181 0.0091 'International Tables Vol C Tables 4.2.6.8 and 6.1.1.4'
H H 0.0000 0.0000 'International Tables Vol C Tables 4.2.6.8 and 6.1.1.4'
N N 0.0311 0.0180 'International Tables Vol C Tables 4.2.6.8 and 6.1.1.4'
O O 0.0492 0.0322 'International Tables Vol C Tables 4.2.6.8 and 6.1.1.4'

loop_
_geom_angle_atom_site_label_1
_geom_angle_atom_site_label_2
_geom_angle_atom_site_label_3
_geom_angle
O5 C1 O4 122.72(14)
O5 C1 C2 125.36(13)
O4 C1 C2 111.92(12)
C3 C2 C1 122.22(14)
C3 C2 H2 118.9
C1 C2 H2 118.9
C9 O2 H2O 111.0(14)
C2 C3 C4 126.91(14)
C2 C3 H3 116.5
C4 C3 H3 116.5
C15 N3 C14 117.22(13)
C6 O3 H3O 104.0(14)
C1 O4 H4O 111.6(13)
C8 C4 C5 118.09(13)
C8 C4 C3 122.44(13)
C5 C4 C3 119.47(13)
C9 C5 C4 121.12(14)
C9 C5 H5 119.4
C4 C5 H5 119.4
C10 N1 H1N 121.5(13)
C10 N1 H2N 116.3(13)
H1N N1 H2N 121.1(18)
O3 C6 C7 118.60(14)
O3 C6 C9 121.20(14)
C7 C6 C9 120.20(14)
C6 C7 C8 120.45(14)
C6 C7 H7 119.8
C8 C7 H7 119.8
C7 C8 C4 120.75(14)
C7 C8 H8 119.6
C4 C8 H8 119.6
O2 C9 C5 123.83(14)
O2 C9 C6 116.82(13)
C5 C9 C6 119.35(13)
O6 C10 N1 121.70(14)
O6 C10 C11 119.14(12)
N1 C10 C11 119.15(13)
C15 C11 C12 117.91(14)
C15 C11 C10 117.94(13)
C12 C11 C10 124.14(13)
C13 C12 C11 118.59(14)
C13 C12 H12 120.7
C11 C12 H12 120.7
C14 C13 C12 119.34(14)
C14 C13 H13 120.3
C12 C13 H13 120.3
N3 C14 C13 123.12(14)
N3 C14 H14 118.4
C13 C14 H14 118.4
N3 C15 C11 123.81(14)
N3 C15 H15 118.1
C11 C15 H15 118.1
O212 O211 H201 74.2(15)
O212 O211 H202 153(3)
H201 O211 H202 114(3)
O211 O212 H201 62.4(13)
O211 O212 H203 158(4)
H201 O212 H203 106(5)

loop_
_geom_bond_atom_site_label_1
_geom_bond_atom_site_label_2
_geom_bond_distance
C1 O5 1.2117(18)
C1 O4 1.3300(18)
C1 C2 1.468(2)
O6 C10 1.2410(18)
C2 C3 1.328(2)
C2 H2 0.9400
O2 C9 1.3663(18)
O2 H2O 0.93(2)
C3 C4 1.458(2)
C3 H3 0.9400
N3 C15 1.3348(19)
N3 C14 1.337(2)
O3 C6 1.3717(18)
O3 H3O 0.89(2)
O4 H4O 0.95(2)
C4 C8 1.398(2)
C4 C5 1.400(2)
C5 C9 1.387(2)
C5 H5 0.9400
N1 C10 1.3270(19)
N1 H1N 0.87(2)
N1 H2N 0.92(2)
C6 C7 1.374(2)
C6 C9 1.394(2)
C7 C8 1.383(2)
C7 H7 0.9400
C8 H8 0.9400
C10 C11 1.487(2)
C11 C15 1.388(2)
C11 C12 1.391(2)
C12 C13 1.379(2)
C12 H12 0.9400
C13 C14 1.377(2)
C13 H13 0.9400
C14 H14 0.9400
C15 H15 0.9400
O211 O212 0.669(3)
O211 H201 0.862(15)
O211 H202 0.88(2)
O212 H201 0.936(15)
O212 H203 0.87(2)

loop_
_geom_hbond_atom_site_label_D
_geom_hbond_atom_site_label_H
_geom_hbond_atom_site_label_A
_geom_hbond_distance_DH
_geom_hbond_distance_HA
_geom_hbond_distance_DA
_geom_hbond_angle_DHA
_geom_hbond_site_symmetry_A
O2 H2O O211 0.93(2) 1.68(3) 2.608(4) 177(2) .
O2 H2O O212 0.93(2) 1.75(3) 2.646(4) 161(2) .
O3 H3O O2 0.89(2) 2.07(2) 2.7686(16) 135.0(19) 2_765
O3 H3O O2 0.89(2) 2.19(2) 2.7210(17) 118.1(18) .
O4 H4O O6 0.95(2) 1.61(2) 2.5480(15) 166(2) .
N1 H1N O4 0.87(2) 2.16(2) 2.9820(17) 157.2(18) 1_455
N1 H2N O5 0.92(2) 2.04(2) 2.9499(18) 171.0(18) .
O211 H201 N3 0.862(15) 1.899(14) 2.725(4) 160(2) 1_554
O211 H202 O3 0.88(2) 1.89(2) 2.754(3) 166(5) 1_455
O212 H203 O211 0.87(2) 2.05(3) 2.882(6) 159(5) 2_655
